data_7100306
_journal_name_full 'Chemical Communications'
_journal_paper_doi 10.1039/b510327d
_journal_year 2005
_chemical_formula_sum 'C66 H72 Li O4 P4 S4 Sm'
_chemical_formula_weight 1338.65
_space_group_IT_number 2
_symmetry_cell_setting triclinic
_symmetry_space_group_name_Hall '-P 1'
_symmetry_space_group_name_H-M 'P -1'
_cell_angle_alpha 77.918(10)
_cell_angle_beta 88.901(12)
_cell_angle_gamma 61.756(11)
_cell_formula_units_Z 2
_cell_length_a 14.969(3)
_cell_length_b 15.159(2)
_cell_length_c 16.2692(16)
_cell_measurement_temperature 150.0(1)
_cell_volume 3166.6(8)
_diffrn_ambient_temperature 150.0(1)
_exptl_crystal_density_diffrn 1.404
_cod_depositor_comments
;
The following automatic conversions were performed:
'_symmetry_cell_setting' value 'Triclinic' changed to 'triclinic'
according to '/home/saulius/struct/CIF-dictionaries/cif_core.dic'
dictionary named 'cif_core.dic' version 2.4.1 from 2010-06-29.

Automatic conversion script
Id: cif_fix_enum 1527 2010-12-29 10:47:43Z saulius 
;
_cod_database_code 7100306

loop_
_symmetry_equiv_pos_as_xyz
'x, y, z'
'-x, -y, -z'

loop_
_atom_site_label
_atom_site_type_symbol
_atom_site_fract_x
_atom_site_fract_y
_atom_site_fract_z
_atom_site_U_iso_or_equiv
_atom_site_adp_type
_atom_site_occupancy
_atom_site_symmetry_multiplicity
_atom_site_calc_flag
_atom_site_refinement_flags
_atom_site_disorder_assembly
_atom_site_disorder_group
Sm1 Sm 0.80353(2) 0.48176(2) 0.776101(19) 0.02317(9) Uani 1 1 d . . .
S1 S 0.97523(11) 0.38718(11) 0.68403(9) 0.0267(3) Uani 1 1 d . . .
S2 S 0.72278(11) 0.42147(11) 0.92157(9) 0.0278(3) Uani 1 1 d . . .
S3 S 0.66420(12) 0.51753(11) 0.64030(10) 0.0288(3) Uani 1 1 d . . .
S4 S 0.86945(11) 0.61542(11) 0.81624(10) 0.0288(3) Uani 1 1 d . . .
P1 P 0.98290(11) 0.25992(11) 0.76386(9) 0.0210(3) Uani 1 1 d . . .
P2 P 0.83688(11) 0.28025(11) 0.91512(9) 0.0215(3) Uani 1 1 d . . .
P3 P 0.71945(11) 0.71745(11) 0.78161(9) 0.0219(3) Uani 1 1 d . . .
P4 P 0.61489(12) 0.66402(11) 0.65301(9) 0.0217(3) Uani 1 1 d . . .
O1 O 1.4098(4) 0.3969(4) 0.7122(3) 0.0492(13) Uani 1 1 d . . .
O2 O 1.3426(4) 0.5718(4) 0.8057(3) 0.0449(12) Uani 1 1 d . . .
O3 O 1.1961(4) 0.5864(5) 0.6519(4) 0.0719(19) Uani 1 1 d . A .
O4 O 1.2221(4) 0.4541(4) 0.8298(3) 0.0549(14) Uani 1 1 d . . .
C1 C 0.9055(5) 0.2941(4) 0.8392(4) 0.0289(14) Uani 1 1 d . . .
C2 C 0.9546(4) 0.1903(4) 0.6972(4) 0.0241(12) Uani 1 1 d . . .
C3 C 0.8605(6) 0.1947(6) 0.6961(4) 0.0437(17) Uani 1 1 d . . .
H3 H 0.8115 0.2335 0.7301 0.052 Uiso 1 1 calc R . .
C4 C 0.8358(7) 0.1444(7) 0.6472(5) 0.062(2) Uani 1 1 d . . .
H4 H 0.7722 0.1447 0.6499 0.075 Uiso 1 1 calc R . .
C5 C 0.9051(7) 0.0932(6) 0.5936(5) 0.053(2) Uani 1 1 d . . .
H5 H 0.8887 0.0589 0.5587 0.064 Uiso 1 1 calc R . .
C6 C 0.9975(6) 0.0919(6) 0.5909(5) 0.058(2) Uani 1 1 d . . .
H6 H 1.0442 0.0586 0.5530 0.069 Uiso 1 1 calc R . .
C7 C 1.0221(6) 0.1392(6) 0.6437(5) 0.055(2) Uani 1 1 d . . .
H7 H 1.0869 0.1363 0.6429 0.066 Uiso 1 1 calc R . .
C8 C 1.1168(4) 0.1710(4) 0.8003(4) 0.0249(13) Uani 1 1 d . . .
C9 C 1.1425(5) 0.0886(5) 0.8692(4) 0.0299(14) Uani 1 1 d . . .
H9 H 1.0905 0.0825 0.9002 0.036 Uiso 1 1 calc R . .
C10 C 1.2428(5) 0.0160(5) 0.8924(4) 0.0366(16) Uani 1 1 d . . .
H10 H 1.2591 -0.0411 0.9383 0.044 Uiso 1 1 calc R . .
C11 C 1.3203(5) 0.0247(5) 0.8501(4) 0.0325(15) Uani 1 1 d . . .
H11 H 1.3894 -0.0252 0.8674 0.039 Uiso 1 1 calc R . .
C12 C 1.2961(5) 0.1059(5) 0.7830(4) 0.0348(15) Uani 1 1 d . . .
H12 H 1.3486 0.1123 0.7530 0.042 Uiso 1 1 calc R . .
C13 C 1.1954(5) 0.1791(5) 0.7587(4) 0.0295(14) Uani 1 1 d . . .
H13 H 1.1797 0.2358 0.7126 0.035 Uiso 1 1 calc R . .
C14 C 0.7799(5) 0.2011(4) 0.9025(3) 0.0247(13) Uani 1 1 d . . .
C15 C 0.6763(5) 0.2434(5) 0.8841(4) 0.0340(15) Uani 1 1 d . . .
H15 H 0.6328 0.3131 0.8860 0.041 Uiso 1 1 calc R . .
C16 C 0.6343(6) 0.1849(6) 0.8627(5) 0.0452(18) Uani 1 1 d . . .
H16 H 0.5631 0.2161 0.8479 0.054 Uiso 1 1 calc R . .
C17 C 0.6952(6) 0.0831(6) 0.8631(5) 0.0468(19) Uani 1 1 d . . .
H17 H 0.6666 0.0437 0.8485 0.056 Uiso 1 1 calc R . .
C18 C 0.7995(6) 0.0378(6) 0.8852(5) 0.050(2) Uani 1 1 d . . .
H18 H 0.8419 -0.0332 0.8873 0.060 Uiso 1 1 calc R . .
C19 C 0.8414(6) 0.0951(5) 0.9039(5) 0.0428(18) Uani 1 1 d . . .
H19 H 0.9127 0.0634 0.9181 0.051 Uiso 1 1 calc R . .
C20 C 0.9060(4) 0.2228(4) 1.0208(4) 0.0238(13) Uani 1 1 d . . .
C21 C 0.8958(5) 0.1467(4) 1.0800(4) 0.0292(14) Uani 1 1 d . . .
H21 H 0.8567 0.1176 1.0642 0.035 Uiso 1 1 calc R . .
C22 C 0.9423(5) 0.1144(5) 1.1607(4) 0.0364(16) Uani 1 1 d . . .
H22 H 0.9350 0.0626 1.1998 0.044 Uiso 1 1 calc R . .
C23 C 0.9987(5) 0.1548(5) 1.1860(4) 0.0373(16) Uani 1 1 d . . .
H23 H 1.0305 0.1317 1.2419 0.045 Uiso 1 1 calc R . .
C24 C 1.0086(5) 0.2316(5) 1.1273(4) 0.0378(16) Uani 1 1 d . . .
H24 H 1.0466 0.2615 1.1440 0.045 Uiso 1 1 calc R . .
C25 C 0.9642(5) 0.2635(5) 1.0465(4) 0.0324(15) Uani 1 1 d . . .
H25 H 0.9730 0.3141 1.0072 0.039 Uiso 1 1 calc R . .
C26 C 0.6592(4) 0.6624(4) 0.7459(3) 0.0219(12) Uani 1 1 d . . .
C27 C 0.6521(4) 0.7278(4) 0.5639(3) 0.0234(13) Uani 1 1 d . . .
C28 C 0.7489(5) 0.6760(5) 0.5353(4) 0.0304(14) Uani 1 1 d . . .
H28 H 0.7907 0.6046 0.5586 0.036 Uiso 1 1 calc R . .
C29 C 0.7842(5) 0.7267(5) 0.4743(4) 0.0374(16) Uani 1 1 d . . .
H29 H 0.8491 0.6897 0.4550 0.045 Uiso 1 1 calc R . .
C30 C 0.7258(6) 0.8307(5) 0.4412(4) 0.0394(16) Uani 1 1 d . . .
H30 H 0.7515 0.8661 0.4010 0.047 Uiso 1 1 calc R . .
C31 C 0.6309(5) 0.8827(5) 0.4665(4) 0.0355(16) Uani 1 1 d . . .
H31 H 0.5898 0.9539 0.4422 0.043 Uiso 1 1 calc R . .
C32 C 0.5942(5) 0.8333(4) 0.5266(4) 0.0309(15) Uani 1 1 d . . .
H32 H 0.5280 0.8712 0.5435 0.037 Uiso 1 1 calc R . .
C33 C 0.4753(4) 0.7339(5) 0.6364(4) 0.0256(13) Uani 1 1 d . . .
C34 C 0.4230(5) 0.8177(5) 0.6735(4) 0.0353(15) Uani 1 1 d . . .
H34 H 0.4594 0.8363 0.7075 0.042 Uiso 1 1 calc R . .
C35 C 0.3183(5) 0.8733(6) 0.6607(5) 0.0467(19) Uani 1 1 d . . .
H35 H 0.2832 0.9312 0.6849 0.056 Uiso 1 1 calc R . .
C36 C 0.2648(5) 0.8472(6) 0.6143(5) 0.0479(19) Uani 1 1 d . . .
H36 H 0.1926 0.8856 0.6072 0.057 Uiso 1 1 calc R . .
C37 C 0.3146(5) 0.7650(6) 0.5774(5) 0.050(2) Uani 1 1 d . . .
H37 H 0.2772 0.7469 0.5440 0.060 Uiso 1 1 calc R . .
C38 C 0.4213(5) 0.7080(5) 0.5894(4) 0.0348(15) Uani 1 1 d . . .
H38 H 0.4561 0.6507 0.5644 0.042 Uiso 1 1 calc R . .
C39 C 0.7107(5) 0.8347(4) 0.7125(4) 0.0255(13) Uani 1 1 d . . .
C40 C 0.7876(6) 0.8329(5) 0.6644(4) 0.0371(16) Uani 1 1 d . . .
H40 H 0.8494 0.7704 0.6691 0.044 Uiso 1 1 calc R . .
C41 C 0.7759(7) 0.9203(6) 0.6099(5) 0.052(2) Uani 1 1 d . . .
H41 H 0.8299 0.9181 0.5773 0.063 Uiso 1 1 calc R . .
C42 C 0.6854(7) 1.0125(5) 0.6016(5) 0.048(2) Uani 1 1 d . . .
H42 H 0.6772 1.0733 0.5636 0.057 Uiso 1 1 calc R . .
C43 C 0.6083(6) 1.0137(5) 0.6497(5) 0.0430(18) Uani 1 1 d . . .
H43 H 0.5463 1.0759 0.6452 0.052 Uiso 1 1 calc R . .
C44 C 0.6201(5) 0.9264(4) 0.7037(4) 0.0337(15) Uani 1 1 d . . .
H44 H 0.5658 0.9282 0.7358 0.040 Uiso 1 1 calc R . .
C45 C 0.6630(5) 0.7646(4) 0.8736(3) 0.0228(12) Uani 1 1 d . . .
C46 C 0.6982(6) 0.8164(5) 0.9147(4) 0.0401(17) Uani 1 1 d . . .
H46 H 0.7546 0.8249 0.8955 0.048 Uiso 1 1 calc R . .
C47 C 0.6519(6) 0.8552(6) 0.9826(5) 0.0479(19) Uani 1 1 d . . .
H47 H 0.6759 0.8910 1.0093 0.058 Uiso 1 1 calc R . .
C48 C 0.5713(6) 0.8422(5) 1.0115(4) 0.0421(18) Uani 1 1 d . . .
H48 H 0.5393 0.8695 1.0580 0.051 Uiso 1 1 calc R . .
C49 C 0.5363(5) 0.7893(5) 0.9730(4) 0.0385(16) Uani 1 1 d . . .
H49 H 0.4813 0.7792 0.9938 0.046 Uiso 1 1 calc R . .
C50 C 0.5817(5) 0.7512(5) 0.9042(4) 0.0316(14) Uani 1 1 d . . .
H50 H 0.5571 0.7157 0.8777 0.038 Uiso 1 1 calc R . .
C51 C 1.4162(6) 0.3143(6) 0.6790(5) 0.0463(18) Uani 1 1 d . . .
H51A H 1.3516 0.3352 0.6461 0.056 Uiso 1 1 calc R . .
H51B H 1.4312 0.2536 0.7250 0.056 Uiso 1 1 calc R . .
C52 C 1.5010(8) 0.2913(7) 0.6237(6) 0.068(3) Uani 1 1 d . . .
H52A H 1.5640 0.2300 0.6529 0.082 Uiso 1 1 calc R . .
H52B H 1.4834 0.2780 0.5709 0.082 Uiso 1 1 calc R . .
C53 C 1.5154(9) 0.3816(8) 0.6055(7) 0.082(3) Uani 1 1 d . . .
H53A H 1.5876 0.3622 0.5974 0.099 Uiso 1 1 calc R . .
H53B H 1.4724 0.4312 0.5540 0.099 Uiso 1 1 calc R . .
C54 C 1.4850(7) 0.4249(7) 0.6789(6) 0.057(2) Uani 1 1 d . . .
H54A H 1.5441 0.3963 0.7212 0.069 Uiso 1 1 calc R . .
H54B H 1.4556 0.5006 0.6630 0.069 Uiso 1 1 calc R . .
C55 C 1.202(2) 0.362(2) 0.8310(15) 0.053(4) Uani 0.433(17) 1 d P A 1
H55A H 1.1790 0.3636 0.7738 0.064 Uiso 0.433(17) 1 calc PR A 1
H55B H 1.2636 0.2957 0.8531 0.064 Uiso 0.433(17) 1 calc PR A 1
C55A C 1.1521(14) 0.4228(15) 0.8029(11) 0.053(4) Uani 0.567(17) 1 d P A 2
H55C H 1.1855 0.3701 0.7693 0.064 Uiso 0.567(17) 1 calc PR A 2
H55D H 1.0916 0.4822 0.7687 0.064 Uiso 0.567(17) 1 calc PR A 2
C56 C 1.1224(6) 0.3780(6) 0.8867(5) 0.051(2) Uani 1 1 d . . .
H56A H 1.1349 0.3114 0.9232 0.061 Uiso 0.433(17) 1 calc PR A 1
H56B H 1.0556 0.4095 0.8535 0.061 Uiso 0.433(17) 1 calc PR A 1
H56C H 1.0543 0.3834 0.8797 0.061 Uiso 0.567(17) 1 calc PR A 2
H56D H 1.1733 0.3054 0.9104 0.061 Uiso 0.567(17) 1 calc PR A 2
C57 C 1.1225(6) 0.4485(6) 0.9400(4) 0.050(2) Uani 1 1 d . A .
H57A H 1.0604 0.5163 0.9253 0.060 Uiso 1 1 calc R . .
H57B H 1.1269 0.4180 1.0009 0.060 Uiso 1 1 calc R . .
C58 C 1.2152(6) 0.4580(6) 0.9186(4) 0.0469(19) Uani 1 1 d . A .
H58A H 1.2079 0.5238 0.9270 0.056 Uiso 1 1 calc R . .
H58B H 1.2764 0.4005 0.9537 0.056 Uiso 1 1 calc R . .
C59 C 1.4308(6) 0.5199(6) 0.8682(6) 0.068(3) Uani 1 1 d . . .
H59A H 1.4155 0.4850 0.9207 0.081 Uiso 1 1 calc R . .
H59B H 1.4900 0.4678 0.8462 0.081 Uiso 1 1 calc R . .
C60 C 1.4524(6) 0.5972(6) 0.8844(6) 0.062(2) Uani 1 1 d . . .
H60A H 1.5014 0.6052 0.8459 0.075 Uiso 1 1 calc R . .
H60B H 1.4820 0.5785 0.9433 0.075 Uiso 1 1 calc R . .
C61 C 1.3520(5) 0.6957(5) 0.8694(5) 0.0397(16) Uani 1 1 d . . .
H61A H 1.3599 0.7544 0.8374 0.048 Uiso 1 1 calc R . .
H61B H 1.3243 0.7108 0.9235 0.048 Uiso 1 1 calc R . .
C62 C 1.2829(5) 0.6743(5) 0.8179(5) 0.0411(17) Uani 1 1 d . . .
H62A H 1.2233 0.6800 0.8487 0.049 Uiso 1 1 calc R . .
H62B H 1.2580 0.7244 0.7628 0.049 Uiso 1 1 calc R . .
C63 C 1.2011(8) 0.5697(9) 0.5693(6) 0.080(3) Uani 1 1 d . . .
H63A H 1.2641 0.5666 0.5467 0.096 Uiso 0.324(12) 1 calc PR B 1
H63B H 1.2032 0.5031 0.5707 0.096 Uiso 0.324(12) 1 calc PR B 1
H63C H 1.2605 0.5031 0.5665 0.096 Uiso 0.676(12) 1 calc PR B 2
H63D H 1.2053 0.6255 0.5283 0.096 Uiso 0.676(12) 1 calc PR B 2
C64 C 1.122(2) 0.644(2) 0.5201(17) 0.065(4) Uani 0.324(12) 1 d P B 1
H64A H 1.1013 0.6187 0.4764 0.078 Uiso 0.324(12) 1 calc PR B 1
H64B H 1.1356 0.7004 0.4921 0.078 Uiso 0.324(12) 1 calc PR B 1
C65 C 1.043(3) 0.679(3) 0.577(2) 0.064(4) Uani 0.324(12) 1 d P B 1
H65A H 0.9965 0.7534 0.5575 0.077 Uiso 0.324(12) 1 calc PR B 1
H65B H 1.0033 0.6419 0.5799 0.077 Uiso 0.324(12) 1 calc PR B 1
C64A C 1.1023(10) 0.5693(12) 0.5527(8) 0.065(4) Uani 0.676(12) 1 d P B 2
H64C H 1.0803 0.5926 0.4915 0.078 Uiso 0.676(12) 1 calc PR B 2
H64D H 1.1112 0.4990 0.5725 0.078 Uiso 0.676(12) 1 calc PR B 2
C65A C 1.0267(12) 0.6391(13) 0.5987(10) 0.064(4) Uani 0.676(12) 1 d P B 2
H65C H 0.9890 0.6069 0.6315 0.077 Uiso 0.676(12) 1 calc PR B 2
H65D H 0.9775 0.7040 0.5599 0.077 Uiso 0.676(12) 1 calc PR B 2
C66 C 1.0917(7) 0.6584(9) 0.6575(7) 0.097(4) Uani 1 1 d . . .
H66A H 1.0617 0.6281 0.7020 0.116 Uiso 0.324(12) 1 calc PR B 1
H66B H 1.0858 0.7220 0.6700 0.116 Uiso 0.324(12) 1 calc PR B 1
H66C H 1.0801 0.7298 0.6394 0.116 Uiso 0.676(12) 1 calc PR B 2
H66D H 1.0738 0.6475 0.7163 0.116 Uiso 0.676(12) 1 calc PR B 2
Li1 Li 1.2912(9) 0.5012(12) 0.7513(9) 0.056(4) Uani 1 1 d . A .

loop_
_atom_site_aniso_label
_atom_site_aniso_U_11
_atom_site_aniso_U_22
_atom_site_aniso_U_33
_atom_site_aniso_U_23
_atom_site_aniso_U_13
_atom_site_aniso_U_12
Sm1 0.02528(16) 0.01865(16) 0.02377(18) -0.00501(12) 0.00233(12) -0.00902(13)
S1 0.0277(8) 0.0256(8) 0.0248(8) -0.0043(6) 0.0054(6) -0.0119(7)
S2 0.0314(9) 0.0205(7) 0.0266(8) -0.0087(6) 0.0084(6) -0.0075(7)
S3 0.0325(8) 0.0275(8) 0.0318(9) -0.0137(6) 0.0016(6) -0.0158(7)
S4 0.0215(8) 0.0255(8) 0.0388(10) -0.0088(6) -0.0015(6) -0.0101(7)
P1 0.0226(8) 0.0189(7) 0.0212(8) -0.0070(6) 0.0051(6) -0.0090(6)
P2 0.0247(8) 0.0179(7) 0.0227(8) -0.0069(6) 0.0066(6) -0.0100(6)
P3 0.0243(8) 0.0200(7) 0.0228(8) -0.0062(6) 0.0003(6) -0.0112(6)
P4 0.0217(8) 0.0223(7) 0.0209(8) -0.0062(6) -0.0006(6) -0.0099(7)
O1 0.046(3) 0.055(3) 0.069(4) -0.036(3) 0.031(3) -0.035(3)
O2 0.033(3) 0.045(3) 0.052(3) -0.025(2) -0.003(2) -0.010(2)
O3 0.046(3) 0.115(5) 0.053(4) -0.049(3) 0.007(3) -0.025(4)
O4 0.067(4) 0.087(4) 0.048(3) -0.041(3) 0.027(3) -0.058(4)
C1 0.028(3) 0.012(3) 0.038(4) -0.008(2) 0.006(3) -0.003(3)
C2 0.023(3) 0.016(3) 0.029(3) -0.004(2) 0.002(2) -0.006(3)
C3 0.044(4) 0.064(5) 0.043(4) -0.028(3) 0.013(3) -0.036(4)
C4 0.069(6) 0.108(7) 0.051(5) -0.040(5) 0.015(4) -0.066(6)
C5 0.068(5) 0.043(4) 0.057(5) -0.027(4) -0.009(4) -0.026(4)
C6 0.042(5) 0.063(5) 0.070(6) -0.047(4) 0.000(4) -0.014(4)
C7 0.029(4) 0.063(5) 0.073(6) -0.045(4) 0.004(4) -0.011(4)
C8 0.024(3) 0.025(3) 0.029(4) -0.015(2) 0.003(2) -0.012(3)
C9 0.028(3) 0.037(4) 0.028(4) -0.003(3) 0.003(3) -0.019(3)
C10 0.038(4) 0.033(4) 0.037(4) 0.004(3) -0.008(3) -0.019(3)
C11 0.019(3) 0.033(3) 0.036(4) -0.009(3) -0.005(3) -0.004(3)
C12 0.022(3) 0.044(4) 0.034(4) -0.014(3) 0.006(3) -0.011(3)
C13 0.031(3) 0.037(4) 0.023(3) -0.003(3) 0.006(3) -0.019(3)
C14 0.036(3) 0.026(3) 0.013(3) -0.007(2) 0.009(2) -0.015(3)
C15 0.032(4) 0.038(4) 0.035(4) -0.012(3) 0.004(3) -0.017(3)
C16 0.049(5) 0.060(5) 0.041(5) -0.016(3) 0.001(3) -0.036(4)
C17 0.067(5) 0.058(5) 0.048(5) -0.030(4) 0.024(4) -0.049(5)
C18 0.066(6) 0.044(4) 0.067(6) -0.034(4) 0.030(4) -0.040(4)
C19 0.040(4) 0.036(4) 0.062(5) -0.023(3) 0.022(3) -0.022(3)
C20 0.028(3) 0.022(3) 0.021(3) -0.006(2) 0.004(2) -0.011(3)
C21 0.025(3) 0.027(3) 0.037(4) -0.011(3) 0.006(3) -0.012(3)
C22 0.046(4) 0.027(3) 0.027(4) 0.004(3) 0.000(3) -0.015(3)
C23 0.032(4) 0.033(4) 0.034(4) -0.006(3) -0.005(3) -0.005(3)
C24 0.037(4) 0.046(4) 0.039(4) -0.019(3) 0.001(3) -0.023(3)
C25 0.038(4) 0.030(3) 0.030(4) -0.007(3) 0.007(3) -0.017(3)
C26 0.022(3) 0.021(3) 0.020(3) -0.002(2) 0.001(2) -0.009(2)
C27 0.024(3) 0.031(3) 0.018(3) -0.009(2) -0.004(2) -0.013(3)
C28 0.029(3) 0.028(3) 0.031(4) -0.008(3) 0.006(3) -0.010(3)
C29 0.033(4) 0.039(4) 0.034(4) -0.013(3) 0.011(3) -0.011(3)
C30 0.051(4) 0.050(4) 0.024(4) -0.009(3) 0.011(3) -0.029(4)
C31 0.037(4) 0.034(4) 0.028(4) 0.000(3) 0.004(3) -0.014(3)
C32 0.022(3) 0.024(3) 0.036(4) -0.009(3) 0.003(3) -0.002(3)
C33 0.018(3) 0.037(3) 0.022(3) 0.000(2) 0.002(2) -0.016(3)
C34 0.024(3) 0.035(4) 0.035(4) -0.009(3) 0.002(3) -0.005(3)
C35 0.033(4) 0.053(5) 0.043(5) -0.013(3) 0.012(3) -0.012(4)
C36 0.021(4) 0.055(5) 0.052(5) 0.001(4) -0.001(3) -0.012(4)
C37 0.034(4) 0.069(5) 0.046(5) 0.009(4) -0.016(3) -0.032(4)
C38 0.036(4) 0.041(4) 0.030(4) -0.004(3) -0.004(3) -0.022(3)
C39 0.031(3) 0.028(3) 0.020(3) -0.008(2) 0.001(2) -0.015(3)
C40 0.047(4) 0.042(4) 0.030(4) -0.008(3) 0.005(3) -0.028(4)
C41 0.076(6) 0.064(5) 0.045(5) -0.014(4) 0.022(4) -0.055(5)
C42 0.075(6) 0.031(4) 0.040(4) 0.004(3) -0.011(4) -0.032(4)
C43 0.053(5) 0.027(4) 0.046(4) -0.001(3) -0.006(3) -0.019(3)
C44 0.036(4) 0.022(3) 0.042(4) -0.002(3) -0.004(3) -0.015(3)
C45 0.028(3) 0.019(3) 0.018(3) -0.005(2) -0.002(2) -0.008(3)
C46 0.051(4) 0.042(4) 0.041(4) -0.021(3) 0.011(3) -0.029(4)
C47 0.071(5) 0.048(4) 0.044(5) -0.026(3) 0.014(4) -0.037(4)
C48 0.051(4) 0.034(4) 0.032(4) -0.017(3) 0.010(3) -0.010(3)
C49 0.028(4) 0.045(4) 0.038(4) -0.013(3) 0.012(3) -0.013(3)
C50 0.028(3) 0.029(3) 0.039(4) -0.014(3) 0.001(3) -0.012(3)
C51 0.060(5) 0.042(4) 0.050(5) -0.014(3) 0.007(4) -0.034(4)
C52 0.095(7) 0.062(5) 0.080(7) -0.045(5) 0.049(6) -0.052(6)
C53 0.111(9) 0.106(8) 0.089(8) -0.066(6) 0.062(6) -0.083(8)
C54 0.070(6) 0.072(6) 0.069(6) -0.041(4) 0.035(4) -0.057(5)
C55 0.061(11) 0.070(11) 0.050(10) -0.025(8) 0.006(7) -0.046(9)
C55A 0.061(11) 0.070(11) 0.050(10) -0.025(8) 0.006(7) -0.046(9)
C56 0.048(5) 0.054(5) 0.062(5) -0.008(4) -0.003(4) -0.035(4)
C57 0.049(5) 0.070(5) 0.020(4) 0.004(3) -0.002(3) -0.025(4)
C58 0.048(5) 0.049(4) 0.043(5) -0.016(3) -0.005(3) -0.021(4)
C59 0.046(5) 0.054(5) 0.082(7) -0.024(4) -0.032(4) -0.003(4)
C60 0.037(5) 0.057(5) 0.087(7) -0.026(4) -0.018(4) -0.014(4)
C61 0.042(4) 0.042(4) 0.040(4) -0.010(3) 0.004(3) -0.024(4)
C62 0.043(4) 0.035(4) 0.044(4) -0.007(3) -0.004(3) -0.018(3)
C63 0.081(7) 0.110(8) 0.054(6) -0.030(5) 0.013(5) -0.044(7)
C64 0.067(8) 0.090(10) 0.043(7) -0.028(6) -0.001(6) -0.037(8)
C65 0.047(7) 0.072(12) 0.069(11) -0.004(8) -0.004(7) -0.029(7)
C64A 0.067(8) 0.090(10) 0.043(7) -0.028(6) -0.001(6) -0.037(8)
C65A 0.047(7) 0.072(12) 0.069(11) -0.004(8) -0.004(7) -0.029(7)
C66 0.057(6) 0.111(9) 0.079(8) -0.046(6) -0.009(5) 0.004(6)
Li1 0.030(7) 0.078(9) 0.078(10) -0.061(8) 0.027(6) -0.024(7)

loop_
_geom_bond_atom_site_label_1
_geom_bond_atom_site_label_2
_geom_bond_distance
_geom_bond_site_symmetry_2
_geom_bond_publ_flag
Sm1 C1 2.491(5) . ?
Sm1 C26 2.507(5) . ?
Sm1 S2 2.8157(16) . ?
Sm1 S4 2.8244(15) . ?
Sm1 S3 2.8513(16) . ?
Sm1 S1 2.8582(16) . ?
Sm1 P4 3.1835(16) . ?
Sm1 P3 3.1986(15) . ?
Sm1 P1 3.2050(15) . ?
Sm1 P2 3.2254(16) . ?
S1 P1 2.042(2) . ?
S2 P2 2.034(2) . ?
S3 P4 2.038(2) . ?
S4 P3 2.037(2) . ?
P1 C1 1.660(6) . ?
P1 C8 1.827(6) . ?
P1 C2 1.841(6) . ?
P2 C1 1.635(6) . ?
P2 C14 1.814(6) . ?
P2 C20 1.838(6) . ?
P3 C26 1.669(6) . ?
P3 C45 1.815(6) . ?
P3 C39 1.840(6) . ?
P4 C26 1.652(6) . ?
P4 C27 1.800(6) . ?
P4 C33 1.835(6) . ?
O1 C51 1.427(8) . ?
O1 C54 1.439(9) . ?
O1 Li1 1.944(12) . ?
O2 C62 1.435(8) . ?
O2 C59 1.460(8) . ?
O2 Li1 1.929(13) . ?
O3 C63 1.413(10) . ?
O3 C66 1.437(10) . ?
O3 Li1 1.946(16) . ?
O4 C55A 1.446(15) . ?
O4 C58 1.458(8) . ?
O4 C55 1.56(2) . ?
O4 Li1 1.864(15) . ?
C2 C7 1.375(9) . ?
C2 C3 1.379(10) . ?
C3 C4 1.372(9) . ?
C4 C5 1.387(11) . ?
C5 C6 1.374(12) . ?
C6 C7 1.380(10) . ?
C8 C13 1.389(8) . ?
C8 C9 1.393(9) . ?
C9 C10 1.376(9) . ?
C10 C11 1.384(9) . ?
C11 C12 1.367(9) . ?
C12 C13 1.384(9) . ?
C14 C15 1.379(9) . ?
C14 C19 1.419(9) . ?
C15 C16 1.402(9) . ?
C16 C17 1.371(10) . ?
C17 C18 1.394(11) . ?
C18 C19 1.367(9) . ?
C20 C25 1.393(8) . ?
C20 C21 1.406(8) . ?
C21 C22 1.375(9) . ?
C22 C23 1.367(9) . ?
C23 C24 1.407(10) . ?
C24 C25 1.367(9) . ?
C27 C32 1.407(8) . ?
C27 C28 1.407(8) . ?
C28 C29 1.379(9) . ?
C29 C30 1.378(9) . ?
C30 C31 1.364(9) . ?
C31 C32 1.372(9) . ?
C33 C38 1.358(8) . ?
C33 C34 1.398(9) . ?
C34 C35 1.377(9) . ?
C35 C36 1.348(11) . ?
C36 C37 1.374(11) . ?
C37 C38 1.404(10) . ?
C39 C40 1.373(9) . ?
C39 C44 1.390(8) . ?
C40 C41 1.366(10) . ?
C41 C42 1.394(11) . ?
C42 C43 1.378(11) . ?
C43 C44 1.360(9) . ?
C45 C50 1.393(9) . ?
C45 C46 1.402(8) . ?
C46 C47 1.379(10) . ?
C47 C48 1.370(10) . ?
C48 C49 1.391(10) . ?
C49 C50 1.384(8) . ?
C51 C52 1.487(11) . ?
C52 C53 1.454(12) . ?
C53 C54 1.445(11) . ?
C55 C56 1.44(2) . ?
C55A C56 1.547(19) . ?
C56 C57 1.512(11) . ?
C57 C58 1.489(11) . ?
C59 C60 1.427(11) . ?
C60 C61 1.511(10) . ?
C61 C62 1.531(9) . ?
C63 C64 1.31(3) . ?
C63 C64A 1.511(16) . ?
C64 C65 1.45(5) . ?
C65 C66 1.41(4) . ?
C64A C65A 1.46(2) . ?
C65A C66 1.539(18) . ?
